data_7711839
loop_
_publ_author_name
'Kumar, Priyaranjan'
'Singh, Prerana'
'Saren, Sanjoy'
'Sayala, Juhi'
'Sivakumar, Sri'
'Patra, Ashis K.'

_publ_section_title
;
 Quaternary Ru(II) complexes of terpyridines, saccharin and 1,2-azoles:
 effect of substituents on molecular structure, speciation, photoactivity,
 and photocytotoxicity.
;
_journal_name_full 'Dalton transactions (Cambridge, England : 2003)'
_journal_paper_doi 10.1039/d2dt02203f
_journal_year 2022
_chemical_formula_moiety 'C37 H26 N8 O6 Ru S2'
_chemical_formula_sum 'C37 H26 N8 O6 Ru S2'
_chemical_formula_weight 843.85
_chemical_name_systematic Ru-pytpy-sac-pz
_space_group_crystal_system triclinic
_space_group_IT_number 2
_space_group_name_Hall '-P 1'
_space_group_name_H-M_alt 'P -1'
_atom_sites_solution_hydrogens geom
_atom_sites_solution_primary iterative
_audit_creation_date 2022-09-26
_audit_creation_method
;
Olex2 1.5
(compiled 2022.04.07 svn.rca3783a0 for OlexSys, GUI svn.r6498)
;
_audit_update_record
;
2022-09-26 deposited with the CCDC.	2022-11-23 downloaded from the CCDC.
;
_cell_angle_alpha 83.7270(10)
_cell_angle_beta 85.1190(10)
_cell_angle_gamma 73.6830(10)
_cell_formula_units_Z 2
_cell_length_a 9.8383(4)
_cell_length_b 11.6116(5)
_cell_length_c 16.4777(7)
_cell_measurement_reflns_used 9732
_cell_measurement_temperature 273(2)
_cell_measurement_theta_max 28.26
_cell_measurement_theta_min 2.49
_cell_volume 1792.83(13)
_computing_cell_refinement 'SAINT v8.34A (Bruker, 2013)'
_computing_data_reduction 'SAINT v8.34A (Bruker, 2013)'
_computing_molecular_graphics 'Olex2 1.5 (Dolomanov et al., 2009)'
_computing_publication_material 'Olex2 1.5 (Dolomanov et al., 2009)'
_computing_structure_refinement 'SHELXL 2018/3 (Sheldrick, 2015)'
_computing_structure_solution 'olex2.solve 1.5 (Bourhis et al., 2015)'
_diffrn_ambient_temperature 273(2)
_diffrn_measured_fraction_theta_full 0.998
_diffrn_measured_fraction_theta_max 0.998
_diffrn_measurement_device_type 'Bruker APEX-II CCD'
_diffrn_measurement_method '\f and \w scans'
_diffrn_radiation_type MoK\a
_diffrn_radiation_wavelength 0.71073
_diffrn_reflns_av_R_equivalents 0.0458
_diffrn_reflns_av_unetI/netI 0.0497
_diffrn_reflns_Laue_measured_fraction_full 0.998
_diffrn_reflns_Laue_measured_fraction_max 0.998
_diffrn_reflns_limit_h_max 11
_diffrn_reflns_limit_h_min -11
_diffrn_reflns_limit_k_max 13
_diffrn_reflns_limit_k_min -13
_diffrn_reflns_limit_l_max 19
_diffrn_reflns_limit_l_min -19
_diffrn_reflns_number 21914
_diffrn_reflns_point_group_measured_fraction_full 0.998
_diffrn_reflns_point_group_measured_fraction_max 0.998
_diffrn_reflns_theta_full 25.045
_diffrn_reflns_theta_max 25.045
_diffrn_reflns_theta_min 2.421
_diffrn_source_current 1.0
_diffrn_source_power 0.05
_diffrn_source_voltage 50.0
_diffrn_standards_number 0
_exptl_absorpt_coefficient_mu 0.613
_exptl_absorpt_correction_T_max 0.7457
_exptl_absorpt_correction_T_min 0.6392
_exptl_absorpt_correction_type multi-scan
_exptl_absorpt_process_details
;
SADABS-2014/4 (Bruker,2014/4) was used for absorption correction.
wR2(int) was 0.1408 before and 0.0521 after correction.
The Ratio of minimum to maximum transmission is 0.8572.
The \l/2 correction factor is 0.00150.
;
_exptl_crystal_colour 'metallic blackish red'
_exptl_crystal_colour_lustre metallic
_exptl_crystal_colour_modifier blackish
_exptl_crystal_colour_primary red
_exptl_crystal_density_diffrn 1.563
_exptl_crystal_description block
_exptl_crystal_F_000 856
_exptl_crystal_size_max 0.24
_exptl_crystal_size_mid 0.22
_exptl_crystal_size_min 0.18
_refine_diff_density_max 0.936
_refine_diff_density_min -0.937
_refine_diff_density_rms 0.088
_refine_ls_extinction_method none
_refine_ls_goodness_of_fit_ref 1.026
_refine_ls_hydrogen_treatment constr
_refine_ls_matrix_type full
_refine_ls_number_parameters 484
_refine_ls_number_reflns 6333
_refine_ls_number_restraints 0
_refine_ls_restrained_S_all 1.026
_refine_ls_R_factor_all 0.0502
_refine_ls_R_factor_gt 0.0378
_refine_ls_shift/su_max 0.000
_refine_ls_shift/su_mean 0.000
_refine_ls_structure_factor_coef Fsqd
_refine_ls_weighting_details 'w=1/[\s^2^(Fo^2^)+(0.0423P)^2^+2.1558P] where P=(Fo^2^+2Fc^2^)/3'
_refine_ls_weighting_scheme calc
_refine_ls_wR_factor_gt 0.0845
_refine_ls_wR_factor_ref 0.0898
_reflns_Friedel_coverage 0.000
_reflns_number_gt 5357
_reflns_number_total 6333
_reflns_threshold_expression 'I > 2\s(I)'
_cod_data_source_file d2dt02203f2.cif
_cod_data_source_block 30octb_0m_a
_cod_database_code 7711839
_shelx_shelxl_version_number 2018/3
_shelx_space_group_comment
;
The symmetry employed for this shelxl refinement is uniquely defined
by the following loop, which should always be used as a source of
symmetry information in preference to the above space-group names.
They are only intended as comments.
;
_shelx_estimated_absorpt_t_max 0.898
_shelx_estimated_absorpt_t_min 0.867
_olex2_refinement_description
;
1. Fixed Uiso
 At 1.2 times of:
  All C(H) groups, All C(H,H) groups, All N(H) groups
2. Uiso/Uaniso restraints and constraints
Uanis(N10) = Uanis(N9) = Uanis(C39) = Uanis(C38)
Uanis(C27) = Uanis(C26)
Uanis(N9) = Uanis(N10) = Uanis(C39) = Uanis(C38) = Uanis(C27) = Uanis(C26)
3. Others
 Fixed Sof: H25(0.5) H25a(0.5) C26(0.5) H26(0.5) N9(0.5) C39(0.5) H39(0.5)
 C38(0.5) H38(0.5) N10(0.5) C27(0.5) H27(0.5)
4.a Aromatic/amide H refined with riding coordinates:
 C33(H33), C32(H32), C31(H31), C5(H5), C16(H16), C3(H3), C21(H21), C17(H17),
 C10(H10), C2(H2), C4(H4), C34(H34), C15(H15), C35(H35), C37(H37), C36(H36),
 C9(H9), C28(H28), C11(H11), C12(H12), C24(H24), C25(H25), C25(H25a), C26(H26),
 C18(H18), N7(H7), C39(H39), C38(H38), C27(H27)
;
_smtbx_masks_void_probe_radius 1.2
_smtbx_masks_void_truncation_radius 1.2
_olex2_date_sample_completion 2017-10-30
_olex2_date_sample_data_collection 2017-10-30
_olex2_date_sample_submission 2017-10-30
_olex2_submission_original_sample_id Ru-pytpy-sac-pz
_olex2_submission_special_instructions 'No special instructions were received'

loop_
_space_group_symop_operation_xyz
'x, y, z'
'-x, -y, -z'

loop_
_atom_site_label
_atom_site_type_symbol
_atom_site_fract_x
_atom_site_fract_y
_atom_site_fract_z
_atom_site_U_iso_or_equiv
_atom_site_adp_type
_atom_site_occupancy
_atom_site_site_symmetry_order
_atom_site_calc_flag
_atom_site_refinement_flags_posn
_atom_site_refinement_flags_adp
_atom_site_refinement_flags_occupancy
_atom_site_disorder_assembly
_atom_site_disorder_group
Ru1 Ru 0.07133(3) 0.12179(2) 0.21350(2) 0.01122(9) Uani 1 1 d . . . . .
S2 S 0.30229(8) 0.26595(7) 0.13813(5) 0.01495(18) Uani 1 1 d . . . . .
S1 S -0.05594(9) -0.10162(7) 0.30428(5) 0.01686(19) Uani 1 1 d . . . . .
N4 N 0.1983(3) 0.0358(2) 0.29754(15) 0.0123(6) Uani 1 1 d . . . . .
N2 N 0.1678(3) 0.2666(2) 0.20501(15) 0.0127(6) Uani 1 1 d . . . . .
O3 O -0.0295(2) -0.04337(19) 0.08010(13) 0.0172(5) Uani 1 1 d . . . . .
N1 N -0.0263(3) -0.0234(2) 0.21725(15) 0.0128(6) Uani 1 1 d . . . . .
O4 O 0.2596(2) 0.2762(2) 0.05571(13) 0.0218(5) Uani 1 1 d . . . . .
O2 O -0.1599(3) -0.0283(2) 0.35735(14) 0.0248(6) Uani 1 1 d . . . . .
O1 O 0.0755(3) -0.1672(2) 0.33943(13) 0.0232(5) Uani 1 1 d . . . . .
O5 O 0.4247(2) 0.16937(19) 0.15904(14) 0.0218(5) Uani 1 1 d . . . . .
O6 O 0.0288(3) 0.3982(2) 0.29398(15) 0.0281(6) Uani 1 1 d . . . . .
N5 N 0.2361(3) 0.0169(2) 0.14214(15) 0.0130(6) Uani 1 1 d . . . . .
N3 N -0.0483(3) 0.1855(2) 0.31683(15) 0.0138(6) Uani 1 1 d . . . . .
C33 C 0.3645(4) -0.0664(3) 0.0221(2) 0.0186(7) Uani 1 1 d . . . . .
H33 H 0.369027 -0.069534 -0.034254 0.022 Uiso 1 1 calc R U . . .
C1 C -0.1259(3) -0.2030(3) 0.26028(19) 0.0145(7) Uani 1 1 d . . . . .
C32 C 0.4726(4) -0.1381(3) 0.0686(2) 0.0203(8) Uani 1 1 d . . . . .
H32 H 0.551932 -0.189344 0.044101 0.024 Uiso 1 1 calc R U . . .
C29 C 0.3215(3) -0.0456(3) 0.27658(19) 0.0146(7) Uani 1 1 d . . . . .
C13 C 0.2206(3) 0.4524(3) 0.2167(2) 0.0171(7) Uani 1 1 d . . . . .
C8 C 0.3263(3) 0.4038(3) 0.15953(19) 0.0161(7) Uani 1 1 d . . . . .
C31 C 0.4603(4) -0.1321(3) 0.1519(2) 0.0182(7) Uani 1 1 d . . . . .
H31 H 0.531935 -0.179688 0.184155 0.022 Uiso 1 1 calc R U . . .
C6 C -0.1102(3) -0.1811(3) 0.17708(19) 0.0144(7) Uani 1 1 d . . . . .
C5 C -0.1491(3) -0.2520(3) 0.1260(2) 0.0173(7) Uani 1 1 d . . . . .
H5 H -0.138825 -0.238520 0.069423 0.021 Uiso 1 1 calc R U . . .
C20 C 0.1615(3) 0.0580(3) 0.37680(18) 0.0136(7) Uani 1 1 d . . . . .
C22 C 0.3746(3) -0.0899(3) 0.4178(2) 0.0202(8) Uani 1 1 d . . . . .
C14 C 0.1276(3) 0.3711(3) 0.2432(2) 0.0179(7) Uani 1 1 d . . . . .
C30 C 0.3424(3) -0.0561(3) 0.18799(19) 0.0145(7) Uani 1 1 d . . . . .
C16 C -0.2421(4) 0.3011(3) 0.3961(2) 0.0234(8) Uani 1 1 d . . . . .
H16 H -0.332973 0.353600 0.397986 0.028 Uiso 1 1 calc R U . . .
C3 C -0.2200(4) -0.3643(3) 0.2469(2) 0.0230(8) Uani 1 1 d . . . . .
H3 H -0.257787 -0.426331 0.269603 0.028 Uiso 1 1 calc R U . . .
C21 C 0.2491(3) -0.0045(3) 0.43778(19) 0.0170(7) Uani 1 1 d . . . . .
H21 H 0.224020 0.010719 0.492071 0.020 Uiso 1 1 calc R U . . .
C17 C -0.1691(4) 0.2639(3) 0.4666(2) 0.0276(9) Uani 1 1 d . . . . .
H17 H -0.209043 0.292048 0.516367 0.033 Uiso 1 1 calc R U . . .
C10 C 0.4208(4) 0.5688(3) 0.1572(2) 0.0288(9) Uani 1 1 d . . . . .
H10 H 0.487974 0.609191 0.137725 0.035 Uiso 1 1 calc R U . . .
C2 C -0.1803(4) -0.2934(3) 0.2979(2) 0.0212(8) Uani 1 1 d . . . . .
H2 H -0.189992 -0.306396 0.354565 0.025 Uiso 1 1 calc R U . . .
C7 C -0.0514(3) -0.0764(3) 0.15246(19) 0.0147(7) Uani 1 1 d . . . . .
C4 C -0.2042(4) -0.3441(3) 0.1627(2) 0.0207(8) Uani 1 1 d . . . . .
H4 H -0.230999 -0.393382 0.129969 0.025 Uiso 1 1 calc R U . . .
C34 C 0.2494(3) 0.0101(3) 0.06108(19) 0.0149(7) Uani 1 1 d . . . . .
H34 H 0.177779 0.059164 0.029399 0.018 Uiso 1 1 calc R U . . .
C15 C -0.1789(3) 0.2596(3) 0.3231(2) 0.0184(7) Uani 1 1 d . . . . .
H15 H -0.229532 0.284390 0.276162 0.022 Uiso 1 1 calc R U . . .
C35 C -0.1130(4) 0.3516(3) 0.1168(2) 0.0204(8) Uani 1 1 d . . . . .
H35 H -0.105519 0.401445 0.155703 0.024 Uiso 1 1 calc R U . . .
N6 N -0.0637(3) 0.2319(2) 0.12395(15) 0.0147(6) Uani 1 1 d . . . . .
C37 C -0.1665(4) 0.2902(3) 0.0056(2) 0.0205(8) Uani 1 1 d . . . . .
H37 H -0.200021 0.286539 -0.044871 0.025 Uiso 1 1 calc R U . . .
C36 C -0.1776(4) 0.3920(3) 0.0426(2) 0.0237(8) Uani 1 1 d . . . . .
H36 H -0.219139 0.471174 0.022865 0.028 Uiso 1 1 calc R U . . .
C19 C 0.0224(3) 0.1458(3) 0.38715(19) 0.0147(7) Uani 1 1 d . . . . .
C9 C 0.4290(4) 0.4588(3) 0.1289(2) 0.0247(8) Uani 1 1 d . . . . .
H9 H 0.500352 0.423964 0.091118 0.030 Uiso 1 1 calc R U . . .
C28 C 0.4101(4) -0.1091(3) 0.3361(2) 0.0208(8) Uani 1 1 d . . . . .
H28 H 0.494276 -0.165261 0.321563 0.025 Uiso 1 1 calc R U . . .
C11 C 0.3147(4) 0.6199(3) 0.2138(2) 0.0296(9) Uani 1 1 d . . . . .
H11 H 0.311556 0.694052 0.231496 0.035 Uiso 1 1 calc R U . . .
C12 C 0.2133(4) 0.5620(3) 0.2446(2) 0.0246(8) Uani 1 1 d . . . . .
H12 H 0.142431 0.595968 0.282819 0.030 Uiso 1 1 calc R U . . .
C23 C 0.4695(4) -0.1619(4) 0.4814(2) 0.0334(10) Uani 1 1 d . . . . .
C24 C 0.4631(4) -0.1285(3) 0.5601(2) 0.0270(9) Uani 1 1 d . . . . .
H24 H 0.397373 -0.058463 0.575446 0.032 Uiso 1 1 calc R U . . .
C25 C 0.5561(4) -0.2008(4) 0.6158(2) 0.0399(11) Uani 1 1 d . . . . .
H25 H 0.567673 -0.177002 0.666266 0.048 Uiso 0.5 1 calc R U P A 1
H25A H 0.537833 -0.187555 0.670824 0.048 Uiso 0.5 1 calc R U P B 2
C26 C 0.6390(14) -0.3253(11) 0.5861(7) 0.0500(19) Uani 0.5 1 d . . P C 1
H26 H 0.700854 -0.380308 0.620765 0.060 Uiso 0.5 1 calc R U P C 1
C18 C -0.0361(4) 0.1842(3) 0.4617(2) 0.0219(8) Uani 1 1 d . . . . .
H18 H 0.014141 0.156379 0.508514 0.026 Uiso 1 1 calc R U . . .
N7 N -0.0988(3) 0.1966(2) 0.05505(16) 0.0171(6) Uani 1 1 d . . . . .
H7 H -0.079744 0.122729 0.044325 0.020 Uiso 1 1 calc R U . . .
N9 N 0.5389(12) -0.2823(10) 0.4537(7) 0.0500(19) Uani 0.5 1 d . . P C 1
C39 C 0.6232(11) -0.3561(10) 0.5102(6) 0.0500(19) Uani 0.5 1 d . . P C 1
H39 H 0.673507 -0.432622 0.496429 0.060 Uiso 0.5 1 calc R U P C 1
C38 C 0.6708(11) -0.3060(10) 0.5166(6) 0.0500(19) Uani 0.5 1 d . . P C 2
H38 H 0.747813 -0.367240 0.499382 0.060 Uiso 0.5 1 calc R U P C 2
N10 N 0.5755(12) -0.2468(10) 0.4616(7) 0.0500(19) Uani 0.5 1 d . . P C 2
C27 C 0.6598(14) -0.2804(10) 0.5967(7) 0.0500(19) Uani 0.5 1 d . . P C 2
H27 H 0.727136 -0.321254 0.633759 0.060 Uiso 0.5 1 calc R U P C 2

loop_
_atom_site_aniso_label
_atom_site_aniso_U_11
_atom_site_aniso_U_22
_atom_site_aniso_U_33
_atom_site_aniso_U_23
_atom_site_aniso_U_13
_atom_site_aniso_U_12
Ru1 0.01397(15) 0.01300(14) 0.00737(14) -0.00073(10) -0.00111(9) -0.00472(11)
S2 0.0163(4) 0.0149(4) 0.0146(4) -0.0024(3) 0.0011(3) -0.0059(3)
S1 0.0248(5) 0.0193(4) 0.0096(4) -0.0007(3) -0.0004(3) -0.0115(4)
N4 0.0134(14) 0.0099(13) 0.0150(15) -0.0006(11) -0.0003(11) -0.0057(11)
N2 0.0155(14) 0.0126(13) 0.0109(14) -0.0029(11) 0.0017(11) -0.0054(11)
O3 0.0271(13) 0.0201(12) 0.0074(12) -0.0004(9) -0.0014(9) -0.0114(10)
N1 0.0182(14) 0.0146(14) 0.0078(13) -0.0003(11) -0.0014(10) -0.0079(12)
O4 0.0283(14) 0.0276(13) 0.0119(12) -0.0030(10) 0.0034(10) -0.0128(11)
O2 0.0345(15) 0.0246(13) 0.0173(13) -0.0060(10) 0.0081(11) -0.0129(12)
O1 0.0316(14) 0.0261(13) 0.0152(13) 0.0054(10) -0.0094(10) -0.0139(11)
O5 0.0177(12) 0.0177(12) 0.0301(14) -0.0041(11) -0.0002(10) -0.0047(10)
O6 0.0280(14) 0.0278(14) 0.0326(15) -0.0170(12) 0.0135(12) -0.0136(12)
N5 0.0172(14) 0.0120(13) 0.0117(14) -0.0004(11) -0.0009(11) -0.0072(12)
N3 0.0154(14) 0.0148(14) 0.0128(14) -0.0014(11) -0.0009(11) -0.0064(12)
C33 0.0264(19) 0.0192(18) 0.0130(18) -0.0048(14) 0.0055(14) -0.0115(15)
C1 0.0141(16) 0.0150(16) 0.0140(18) -0.0008(13) -0.0011(13) -0.0036(14)
C32 0.0207(18) 0.0167(17) 0.025(2) -0.0071(15) 0.0082(15) -0.0087(15)
C29 0.0168(17) 0.0109(16) 0.0153(17) 0.0010(13) 0.0009(13) -0.0041(14)
C13 0.0161(17) 0.0154(17) 0.0185(18) 0.0024(14) -0.0060(13) -0.0024(14)
C8 0.0186(17) 0.0156(17) 0.0153(18) 0.0001(13) -0.0037(13) -0.0065(14)
C31 0.0203(18) 0.0130(17) 0.0211(19) -0.0002(14) 0.0013(14) -0.0052(14)
C6 0.0120(16) 0.0119(16) 0.0163(18) 0.0001(13) -0.0025(13) 0.0014(13)
C5 0.0165(17) 0.0165(17) 0.0181(18) -0.0017(14) -0.0059(13) -0.0017(14)
C20 0.0176(17) 0.0179(17) 0.0067(16) -0.0004(13) -0.0013(13) -0.0076(14)
C22 0.0184(18) 0.0244(19) 0.0148(18) 0.0079(14) -0.0019(14) -0.0041(15)
C14 0.0161(18) 0.0186(18) 0.0187(19) -0.0029(14) -0.0023(14) -0.0036(15)
C30 0.0176(17) 0.0095(16) 0.0166(18) -0.0003(13) 0.0017(13) -0.0051(14)
C16 0.0157(18) 0.029(2) 0.022(2) -0.0018(16) 0.0029(14) -0.0020(16)
C3 0.0221(19) 0.0158(18) 0.032(2) 0.0051(15) -0.0063(15) -0.0084(15)
C21 0.0204(18) 0.0233(18) 0.0091(17) -0.0008(14) -0.0004(13) -0.0095(15)
C17 0.029(2) 0.036(2) 0.0147(19) -0.0068(16) 0.0062(15) -0.0048(18)
C10 0.029(2) 0.023(2) 0.038(2) 0.0024(17) -0.0021(17) -0.0146(17)
C2 0.0259(19) 0.0219(18) 0.0166(19) 0.0027(15) -0.0023(14) -0.0093(16)
C7 0.0136(16) 0.0149(16) 0.0149(18) -0.0021(14) -0.0021(13) -0.0022(14)
C4 0.0222(19) 0.0154(17) 0.026(2) -0.0040(15) -0.0082(15) -0.0057(15)
C34 0.0202(17) 0.0166(17) 0.0103(17) -0.0003(13) -0.0026(13) -0.0091(14)
C15 0.0174(18) 0.0212(18) 0.0167(18) 0.0007(14) -0.0017(14) -0.0059(15)
C35 0.0252(19) 0.0173(18) 0.0184(19) -0.0049(14) -0.0048(14) -0.0031(15)
N6 0.0159(14) 0.0182(15) 0.0115(14) -0.0029(11) -0.0023(11) -0.0059(12)
C37 0.0236(19) 0.0264(19) 0.0105(17) -0.0004(14) -0.0056(14) -0.0042(16)
C36 0.027(2) 0.0188(18) 0.022(2) 0.0024(15) -0.0087(15) 0.0007(16)
C19 0.0195(17) 0.0163(17) 0.0099(17) 0.0014(13) -0.0019(13) -0.0082(14)
C9 0.025(2) 0.0209(19) 0.029(2) -0.0010(16) -0.0001(16) -0.0077(16)
C28 0.0168(18) 0.0218(18) 0.0189(19) 0.0031(15) 0.0019(14) 0.0002(15)
C11 0.035(2) 0.0180(19) 0.040(2) -0.0031(17) -0.0043(18) -0.0129(17)
C12 0.025(2) 0.0156(18) 0.033(2) -0.0060(16) -0.0021(16) -0.0037(15)
C23 0.023(2) 0.047(3) 0.018(2) 0.0131(18) 0.0027(15) 0.0043(19)
C24 0.0203(19) 0.036(2) 0.024(2) 0.0112(17) -0.0074(15) -0.0111(17)
C25 0.031(2) 0.067(3) 0.021(2) 0.019(2) -0.0061(17) -0.018(2)
C26 0.047(4) 0.061(5) 0.020(2) 0.001(3) -0.012(2) 0.022(3)
C18 0.0211(19) 0.028(2) 0.0160(18) -0.0024(15) -0.0005(14) -0.0063(16)
N7 0.0228(15) 0.0173(15) 0.0129(15) -0.0048(12) -0.0043(11) -0.0060(12)
N9 0.047(4) 0.061(5) 0.020(2) 0.001(3) -0.012(2) 0.022(3)
C39 0.047(4) 0.061(5) 0.020(2) 0.001(3) -0.012(2) 0.022(3)
C38 0.047(4) 0.061(5) 0.020(2) 0.001(3) -0.012(2) 0.022(3)
N10 0.047(4) 0.061(5) 0.020(2) 0.001(3) -0.012(2) 0.022(3)
C27 0.047(4) 0.061(5) 0.020(2) 0.001(3) -0.012(2) 0.022(3)

loop_
_atom_type_symbol
_atom_type_description
_atom_type_scat_dispersion_real
_atom_type_scat_dispersion_imag
_atom_type_scat_source
C C 0.0033 0.0016 'International Tables Vol C Tables 4.2.6.8 and 6.1.1.4'
H H 0.0000 0.0000 'International Tables Vol C Tables 4.2.6.8 and 6.1.1.4'
N N 0.0061 0.0033 'International Tables Vol C Tables 4.2.6.8 and 6.1.1.4'
O O 0.0106 0.0060 'International Tables Vol C Tables 4.2.6.8 and 6.1.1.4'
Ru Ru -1.2594 0.8363 'International Tables Vol C Tables 4.2.6.8 and 6.1.1.4'
S S 0.1246 0.1234 'International Tables Vol C Tables 4.2.6.8 and 6.1.1.4'

loop_
_geom_angle_atom_site_label_1
_geom_angle_atom_site_label_2
_geom_angle_atom_site_label_3
_geom_angle
_geom_angle_site_symmetry_1
_geom_angle_site_symmetry_3
_geom_angle_publ_flag
N4 Ru1 N2 89.95(10) . . ?
N4 Ru1 N1 91.67(10) . . ?
N4 Ru1 N5 79.50(10) . . ?
N4 Ru1 N3 79.84(10) . . ?
N4 Ru1 N6 174.38(10) . . ?
N2 Ru1 N1 177.90(9) . . ?
N5 Ru1 N2 92.77(9) . . ?
N5 Ru1 N1 86.22(10) . . ?
N5 Ru1 N6 102.66(10) . . ?
N3 Ru1 N2 90.20(10) . . ?
N3 Ru1 N1 91.39(10) . . ?
N3 Ru1 N5 159.12(10) . . ?
N3 Ru1 N6 98.19(10) . . ?
N6 Ru1 N2 84.78(10) . . ?
N6 Ru1 N1 93.64(10) . . ?
N2 S2 C8 96.55(14) . . ?
O4 S2 N2 111.23(14) . . ?
O4 S2 C8 109.46(14) . . ?
O5 S2 N2 111.47(14) . . ?
O5 S2 O4 116.35(14) . . ?
O5 S2 C8 109.98(14) . . ?
N1 S1 C1 96.37(14) . . ?
O2 S1 N1 111.43(14) . . ?
O2 S1 O1 116.17(15) . . ?
O2 S1 C1 111.50(14) . . ?
O1 S1 N1 110.70(14) . . ?
O1 S1 C1 108.91(14) . . ?
C29 N4 Ru1 119.8(2) . . ?
C29 N4 C20 121.0(3) . . ?
C20 N4 Ru1 119.2(2) . . ?
S2 N2 Ru1 119.09(13) . . ?
C14 N2 Ru1 129.6(2) . . ?
C14 N2 S2 111.1(2) . . ?
S1 N1 Ru1 121.96(14) . . ?
C7 N1 Ru1 127.1(2) . . ?
C7 N1 S1 110.2(2) . . ?
C30 N5 Ru1 112.6(2) . . ?
C34 N5 Ru1 129.7(2) . . ?
C34 N5 C30 117.7(3) . . ?
C15 N3 Ru1 129.3(2) . . ?
C15 N3 C19 117.8(3) . . ?
C19 N3 Ru1 112.9(2) . . ?
C32 C33 H33 120.6 . . ?
C32 C33 C34 118.7(3) . . ?
C34 C33 H33 120.6 . . ?
C6 C1 S1 107.2(2) . . ?
C6 C1 C2 123.5(3) . . ?
C2 C1 S1 129.3(3) . . ?
C33 C32 H32 120.7 . . ?
C31 C32 C33 118.7(3) . . ?
C31 C32 H32 120.7 . . ?
N4 C29 C30 112.8(3) . . ?
N4 C29 C28 120.1(3) . . ?
C28 C29 C30 127.1(3) . . ?
C8 C13 C14 112.1(3) . . ?
C12 C13 C8 120.0(3) . . ?
C12 C13 C14 127.8(3) . . ?
C13 C8 S2 107.6(2) . . ?
C9 C8 S2 129.5(3) . . ?
C9 C8 C13 122.9(3) . . ?
C32 C31 H31 119.8 . . ?
C32 C31 C30 120.4(3) . . ?
C30 C31 H31 119.8 . . ?
C1 C6 C5 120.2(3) . . ?
C1 C6 C7 112.5(3) . . ?
C5 C6 C7 127.2(3) . . ?
C6 C5 H5 121.4 . . ?
C6 C5 C4 117.3(3) . . ?
C4 C5 H5 121.4 . . ?
N4 C20 C21 120.0(3) . . ?
N4 C20 C19 112.7(3) . . ?
C21 C20 C19 127.2(3) . . ?
C21 C22 C23 121.8(3) . . ?
C28 C22 C21 118.6(3) . . ?
C28 C22 C23 119.6(3) . . ?
N2 C14 C13 112.5(3) . . ?
O6 C14 N2 125.8(3) . . ?
O6 C14 C13 121.7(3) . . ?
N5 C30 C29 115.2(3) . . ?
N5 C30 C31 121.3(3) . . ?
C31 C30 C29 123.5(3) . . ?
C17 C16 H16 120.3 . . ?
C15 C16 H16 120.3 . . ?
C15 C16 C17 119.3(3) . . ?
C2 C3 H3 119.5 . . ?
C4 C3 H3 119.5 . . ?
C4 C3 C2 121.0(3) . . ?
C20 C21 C22 120.0(3) . . ?
C20 C21 H21 120.0 . . ?
C22 C21 H21 120.0 . . ?
C16 C17 H17 120.7 . . ?
C18 C17 C16 118.6(3) . . ?
C18 C17 H17 120.7 . . ?
C9 C10 H10 119.3 . . ?
C11 C10 H10 119.3 . . ?
C11 C10 C9 121.5(3) . . ?
C1 C2 C3 116.4(3) . . ?
C1 C2 H2 121.8 . . ?
C3 C2 H2 121.8 . . ?
O3 C7 N1 124.9(3) . . ?
O3 C7 C6 121.8(3) . . ?
N1 C7 C6 113.2(3) . . ?
C5 C4 H4 119.2 . . ?
C3 C4 C5 121.6(3) . . ?
C3 C4 H4 119.2 . . ?
N5 C34 C33 123.2(3) . . ?
N5 C34 H34 118.4 . . ?
C33 C34 H34 118.4 . . ?
N3 C15 C16 122.8(3) . . ?
N3 C15 H15 118.6 . . ?
C16 C15 H15 118.6 . . ?
N6 C35 H35 124.7 . . ?
N6 C35 C36 110.6(3) . . ?
C36 C35 H35 124.7 . . ?
C35 N6 Ru1 127.7(2) . . ?
C35 N6 N7 104.9(3) . . ?
N7 N6 Ru1 126.6(2) . . ?
C36 C37 H37 126.3 . . ?
N7 C37 H37 126.3 . . ?
N7 C37 C36 107.5(3) . . ?
C35 C36 H36 127.5 . . ?
C37 C36 C35 105.1(3) . . ?
C37 C36 H36 127.5 . . ?
N3 C19 C20 115.0(3) . . ?
N3 C19 C18 121.7(3) . . ?
C18 C19 C20 123.3(3) . . ?
C8 C9 C10 116.6(3) . . ?
C8 C9 H9 121.7 . . ?
C10 C9 H9 121.7 . . ?
C29 C28 C22 120.3(3) . . ?
C29 C28 H28 119.8 . . ?
C22 C28 H28 119.8 . . ?
C10 C11 H11 119.6 . . ?
C10 C11 C12 120.9(3) . . ?
C12 C11 H11 119.6 . . ?
C13 C12 C11 118.1(3) . . ?
C13 C12 H12 121.0 . . ?
C11 C12 H12 121.0 . . ?
C24 C23 C22 122.9(3) . . ?
C24 C23 N9 126.6(5) . . ?
N9 C23 C22 108.8(5) . . ?
N10 C23 C22 119.8(6) . . ?
N10 C23 C24 116.4(5) . . ?
C23 C24 H24 120.4 . . ?
C23 C24 C25 119.2(4) . . ?
C25 C24 H24 120.4 . . ?
C24 C25 H25 123.1 . . ?
C24 C25 H25A 118.2 . . ?
C24 C25 C26 113.9(5) . . ?
C26 C25 H25 123.1 . . ?
C27 C25 C24 123.7(7) . . ?
C27 C25 H25A 118.2 . . ?
C25 C26 H26 119.2 . . ?
C39 C26 C25 121.6(9) . . ?
C39 C26 H26 119.2 . . ?
C17 C18 H18 120.1 . . ?
C19 C18 C17 119.8(3) . . ?
C19 C18 H18 120.1 . . ?
N6 N7 H7 124.1 . . ?
C37 N7 N6 111.9(3) . . ?
C37 N7 H7 124.1 . . ?
C39 N9 C23 112.6(8) . . ?
C26 C39 H39 117.8 . . ?
N9 C39 C26 124.5(9) . . ?
N9 C39 H39 117.8 . . ?
N10 C38 H38 118.3 . . ?
N10 C38 C27 123.3(9) . . ?
C27 C38 H38 118.3 . . ?
C23 N10 C38 121.0(8) . . ?
C25 C27 C38 115.3(9) . . ?
C25 C27 H27 122.4 . . ?
C38 C27 H27 122.4 . . ?

loop_
_geom_bond_atom_site_label_1
_geom_bond_atom_site_label_2
_geom_bond_distance
_geom_bond_site_symmetry_2
_geom_bond_publ_flag
Ru1 N4 1.940(3) . ?
Ru1 N2 2.138(2) . ?
Ru1 N1 2.155(2) . ?
Ru1 N5 2.091(3) . ?
Ru1 N3 2.068(3) . ?
Ru1 N6 2.132(3) . ?
S2 N2 1.647(3) . ?
S2 O4 1.438(2) . ?
S2 O5 1.433(2) . ?
S2 C8 1.759(3) . ?
S1 N1 1.662(3) . ?
S1 O2 1.434(2) . ?
S1 O1 1.437(2) . ?
S1 C1 1.764(3) . ?
N4 C29 1.356(4) . ?
N4 C20 1.358(4) . ?
N2 C14 1.371(4) . ?
O3 C7 1.232(4) . ?
N1 C7 1.362(4) . ?
O6 C14 1.221(4) . ?
N5 C30 1.372(4) . ?
N5 C34 1.340(4) . ?
N3 C15 1.334(4) . ?
N3 C19 1.371(4) . ?
C33 H33 0.9300 . ?
C33 C32 1.383(5) . ?
C33 C34 1.386(4) . ?
C1 C6 1.370(4) . ?
C1 C2 1.375(4) . ?
C32 H32 0.9300 . ?
C32 C31 1.375(5) . ?
C29 C30 1.470(4) . ?
C29 C28 1.377(4) . ?
C13 C8 1.381(5) . ?
C13 C14 1.498(4) . ?
C13 C12 1.381(5) . ?
C8 C9 1.374(5) . ?
C31 H31 0.9300 . ?
C31 C30 1.378(4) . ?
C6 C5 1.384(4) . ?
C6 C7 1.491(4) . ?
C5 H5 0.9300 . ?
C5 C4 1.390(5) . ?
C20 C21 1.384(4) . ?
C20 C19 1.468(4) . ?
C22 C21 1.390(5) . ?
C22 C28 1.387(5) . ?
C22 C23 1.485(5) . ?
C16 H16 0.9300 . ?
C16 C17 1.382(5) . ?
C16 C15 1.378(5) . ?
C3 H3 0.9300 . ?
C3 C2 1.387(5) . ?
C3 C4 1.384(5) . ?
C21 H21 0.9300 . ?
C17 H17 0.9300 . ?
C17 C18 1.376(5) . ?
C10 H10 0.9300 . ?
C10 C9 1.386(5) . ?
C10 C11 1.386(5) . ?
C2 H2 0.9300 . ?
C4 H4 0.9300 . ?
C34 H34 0.9300 . ?
C15 H15 0.9300 . ?
C35 H35 0.9300 . ?
C35 N6 1.333(4) . ?
C35 C36 1.398(5) . ?
N6 N7 1.350(3) . ?
C37 H37 0.9300 . ?
C37 C36 1.362(5) . ?
C37 N7 1.334(4) . ?
C36 H36 0.9300 . ?
C19 C18 1.376(4) . ?
C9 H9 0.9300 . ?
C28 H28 0.9300 . ?
C11 H11 0.9300 . ?
C11 C12 1.386(5) . ?
C12 H12 0.9300 . ?
C23 C24 1.384(5) . ?
C23 N9 1.477(12) . ?
C23 N10 1.266(12) . ?
C24 H24 0.9300 . ?
C24 C25 1.388(5) . ?
C25 H25 0.9300 . ?
C25 H25A 0.9300 . ?
C25 C26 1.555(12) . ?
C25 C27 1.214(12) . ?
C26 H26 0.9300 . ?
C26 C39 1.371(13) . ?
C18 H18 0.9300 . ?
N7 H7 0.8600 . ?
N9 C39 1.358(11) . ?
C39 H39 0.9300 . ?
C38 H38 0.9300 . ?
C38 N10 1.349(11) . ?
C38 C27 1.374(13) . ?
C27 H27 0.9300 . ?

loop_
_geom_torsion_atom_site_label_1
_geom_torsion_atom_site_label_2
_geom_torsion_atom_site_label_3
_geom_torsion_atom_site_label_4
_geom_torsion
_geom_torsion_site_symmetry_1
_geom_torsion_site_symmetry_2
_geom_torsion_site_symmetry_3
_geom_torsion_site_symmetry_4
_geom_torsion_publ_flag
Ru1 N4 C29 C30 0.7(3) . . . . ?
Ru1 N4 C29 C28 -178.3(2) . . . . ?
Ru1 N4 C20 C21 178.5(2) . . . . ?
Ru1 N4 C20 C19 1.7(3) . . . . ?
Ru1 N2 C14 O6 3.7(5) . . . . ?
Ru1 N2 C14 C13 -176.9(2) . . . . ?
Ru1 N1 C7 O3 -4.9(5) . . . . ?
Ru1 N1 C7 C6 175.36(19) . . . . ?
Ru1 N5 C30 C29 -0.8(3) . . . . ?
Ru1 N5 C30 C31 179.9(2) . . . . ?
Ru1 N5 C34 C33 -178.5(2) . . . . ?
Ru1 N3 C15 C16 -175.5(2) . . . . ?
Ru1 N3 C19 C20 -5.5(3) . . . . ?
Ru1 N3 C19 C18 176.0(2) . . . . ?
Ru1 N6 N7 C37 -170.1(2) . . . . ?
S2 N2 C14 O6 177.9(3) . . . . ?
S2 N2 C14 C13 -2.7(3) . . . . ?
S2 C8 C9 C10 179.8(3) . . . . ?
S1 N1 C7 O3 -175.0(3) . . . . ?
S1 N1 C7 C6 5.3(3) . . . . ?
S1 C1 C6 C5 176.5(2) . . . . ?
S1 C1 C6 C7 -4.2(3) . . . . ?
S1 C1 C2 C3 -176.1(3) . . . . ?
N4 C29 C30 N5 0.1(4) . . . . ?
N4 C29 C30 C31 179.4(3) . . . . ?
N4 C29 C28 C22 -0.4(5) . . . . ?
N4 C20 C21 C22 0.0(5) . . . . ?
N4 C20 C19 N3 2.8(4) . . . . ?
N4 C20 C19 C18 -178.7(3) . . . . ?
N2 S2 C8 C13 -3.5(2) . . . . ?
N2 S2 C8 C9 175.6(3) . . . . ?
N1 S1 C1 C6 6.4(2) . . . . ?
N1 S1 C1 C2 -177.0(3) . . . . ?
O4 S2 N2 Ru1 64.62(18) . . . . ?
O4 S2 N2 C14 -110.2(2) . . . . ?
O4 S2 C8 C13 111.8(2) . . . . ?
O4 S2 C8 C9 -69.1(4) . . . . ?
O2 S1 N1 Ru1 66.48(19) . . . . ?
O2 S1 N1 C7 -122.8(2) . . . . ?
O2 S1 C1 C6 122.4(2) . . . . ?
O2 S1 C1 C2 -60.9(3) . . . . ?
O1 S1 N1 Ru1 -64.42(19) . . . . ?
O1 S1 N1 C7 106.3(2) . . . . ?
O1 S1 C1 C6 -108.1(2) . . . . ?
O1 S1 C1 C2 68.6(3) . . . . ?
O5 S2 N2 Ru1 -67.03(18) . . . . ?
O5 S2 N2 C14 118.1(2) . . . . ?
O5 S2 C8 C13 -119.2(2) . . . . ?
O5 S2 C8 C9 59.9(4) . . . . ?
N3 C19 C18 C17 0.4(5) . . . . ?
C33 C32 C31 C30 0.0(5) . . . . ?
C1 S1 N1 Ru1 -177.42(16) . . . . ?
C1 S1 N1 C7 -6.7(2) . . . . ?
C1 C6 C5 C4 0.3(5) . . . . ?
C1 C6 C7 O3 179.8(3) . . . . ?
C1 C6 C7 N1 -0.5(4) . . . . ?
C32 C33 C34 N5 -1.1(5) . . . . ?
C32 C31 C30 N5 -1.3(5) . . . . ?
C32 C31 C30 C29 179.5(3) . . . . ?
C29 N4 C20 C21 -1.2(4) . . . . ?
C29 N4 C20 C19 -178.0(3) . . . . ?
C13 C8 C9 C10 -1.1(5) . . . . ?
C8 S2 N2 Ru1 178.47(16) . . . . ?
C8 S2 N2 C14 3.6(2) . . . . ?
C8 C13 C14 N2 0.0(4) . . . . ?
C8 C13 C14 O6 179.4(3) . . . . ?
C8 C13 C12 C11 -0.4(5) . . . . ?
C6 C1 C2 C3 0.1(5) . . . . ?
C6 C5 C4 C3 0.2(5) . . . . ?
C5 C6 C7 O3 -1.0(5) . . . . ?
C5 C6 C7 N1 178.7(3) . . . . ?
C20 N4 C29 C30 -179.6(3) . . . . ?
C20 N4 C29 C28 1.4(4) . . . . ?
C20 C19 C18 C17 -178.0(3) . . . . ?
C22 C23 C24 C25 -179.8(3) . . . . ?
C22 C23 N9 C39 -177.3(7) . . . . ?
C22 C23 N10 C38 173.7(8) . . . . ?
C14 C13 C8 S2 2.5(3) . . . . ?
C14 C13 C8 C9 -176.8(3) . . . . ?
C14 C13 C12 C11 177.2(3) . . . . ?
C30 N5 C34 C33 -0.1(4) . . . . ?
C30 C29 C28 C22 -179.2(3) . . . . ?
C16 C17 C18 C19 1.5(5) . . . . ?
C21 C20 C19 N3 -173.8(3) . . . . ?
C21 C20 C19 C18 4.7(5) . . . . ?
C21 C22 C28 C29 -0.8(5) . . . . ?
C21 C22 C23 C24 -18.4(6) . . . . ?
C21 C22 C23 N9 147.4(6) . . . . ?
C21 C22 C23 N10 173.1(7) . . . . ?
C17 C16 C15 N3 -0.9(5) . . . . ?
C10 C11 C12 C13 -0.4(6) . . . . ?
C2 C1 C6 C5 -0.4(5) . . . . ?
C2 C1 C6 C7 178.9(3) . . . . ?
C2 C3 C4 C5 -0.5(5) . . . . ?
C7 C6 C5 C4 -178.9(3) . . . . ?
C4 C3 C2 C1 0.3(5) . . . . ?
C34 N5 C30 C29 -179.4(3) . . . . ?
C34 N5 C30 C31 1.3(4) . . . . ?
C34 C33 C32 C31 1.1(5) . . . . ?
C15 N3 C19 C20 176.0(3) . . . . ?
C15 N3 C19 C18 -2.6(5) . . . . ?
C15 C16 C17 C18 -1.3(5) . . . . ?
C35 N6 N7 C37 0.6(4) . . . . ?
N6 C35 C36 C37 0.8(4) . . . . ?
C36 C35 N6 Ru1 169.7(2) . . . . ?
C36 C35 N6 N7 -0.8(4) . . . . ?
C36 C37 N7 N6 -0.1(4) . . . . ?
C19 N3 C15 C16 2.8(5) . . . . ?
C19 C20 C21 C22 176.3(3) . . . . ?
C9 C10 C11 C12 0.4(6) . . . . ?
C28 C29 C30 N5 179.0(3) . . . . ?
C28 C29 C30 C31 -1.7(5) . . . . ?
C28 C22 C21 C20 1.0(5) . . . . ?
C28 C22 C23 C24 162.6(3) . . . . ?
C28 C22 C23 N9 -31.6(7) . . . . ?
C28 C22 C23 N10 -5.8(8) . . . . ?
C11 C10 C9 C8 0.4(5) . . . . ?
C12 C13 C8 S2 -179.6(3) . . . . ?
C12 C13 C8 C9 1.2(5) . . . . ?
C12 C13 C14 N2 -177.7(3) . . . . ?
C12 C13 C14 O6 1.7(5) . . . . ?
C23 C22 C21 C20 -178.0(3) . . . . ?
C23 C22 C28 C29 178.2(3) . . . . ?
C23 C24 C25 C26 -10.8(7) . . . . ?
C23 C24 C25 C27 13.7(9) . . . . ?
C23 N9 C39 C26 2.4(17) . . . . ?
C24 C23 N9 C39 -12.2(12) . . . . ?
C24 C23 N10 C38 4.4(13) . . . . ?
C24 C25 C26 C39 2.4(13) . . . . ?
C24 C25 C27 C38 -8.1(15) . . . . ?
C25 C26 C39 N9 1.8(19) . . . . ?
N7 C37 C36 C35 -0.4(4) . . . . ?
N9 C23 C24 C25 17.1(8) . . . . ?
N10 C23 C24 C25 -11.0(8) . . . . ?
N10 C38 C27 C25 1.0(19) . . . . ?
C27 C38 N10 C23 0.7(18) . . . . ?

loop_
_smtbx_masks_void_nr
_smtbx_masks_void_average_x
_smtbx_masks_void_average_y
_smtbx_masks_void_average_z
_smtbx_masks_void_volume
_smtbx_masks_void_count_electrons
_smtbx_masks_void_content
1 0.000 0.500 0.500 89.8 33.3 ?
2 0.311 0.871 0.786 14.1 0.0 ?
3 0.689 0.129 0.214 14.1 0.0 ?
